data_4507224
loop_
_publ_author_name
'Stefanoski, S.'
'Blosser, M. C.'
'Nolas, G. S.'

_publ_section_title
;
 Pressure Effects on the Size of Type-I and Type-II Si-Clathrates
 Synthesized by Spark Plasma Sintering
;
_journal_issue 1
_journal_name_full 'Crystal Growth &amp; Design'
_journal_page_first 195
_journal_paper_doi 10.1021/cg3013443
_journal_volume 13
_journal_year 2013
_chemical_formula_sum 'Na8 Si46'
_chemical_formula_weight 1476.06
_chemical_name_systematic
;
 ?
;
_space_group_IT_number 223
_symmetry_cell_setting cubic
_symmetry_space_group_name_Hall '-P 4n 2 3'
_symmetry_space_group_name_H-M 'P m -3 n'
_atom_sites_solution_hydrogens geom
_atom_sites_solution_primary direct
_atom_sites_solution_secondary difmap
_audit_creation_method SHELXL-97
_cell_angle_alpha 90.00
_cell_angle_beta 90.00
_cell_angle_gamma 90.00
_cell_formula_units_Z 1
_cell_length_a 10.1961(7)
_cell_length_b 10.1961(7)
_cell_length_c 10.1961(7)
_cell_measurement_reflns_used 6336
_cell_measurement_temperature 293(2)
_cell_measurement_theta_max 38.08
_cell_measurement_theta_min 4.62
_cell_volume 1059.99(13)
_computing_cell_refinement 'STOE X-AREA'
_computing_data_collection 'STOE X-AREA'
_computing_data_reduction 'STOE X-RED'
_computing_structure_refinement 'SHELXL-97 (Sheldrick, 1997)'
_computing_structure_solution 'SHELXS-97 (Sheldrick, 1990)'
_diffrn_ambient_temperature 293(2)
_diffrn_detector_area_resol_mean 6.67
_diffrn_measured_fraction_theta_full 0.993
_diffrn_measured_fraction_theta_max 0.993
_diffrn_measurement_device_type 'STOE IPDS 2'
_diffrn_measurement_method 'rotation method'
_diffrn_radiation_monochromator graphite
_diffrn_radiation_source 'fine-focus sealed tube'
_diffrn_radiation_type MoK\a
_diffrn_radiation_wavelength 0.71073
_diffrn_reflns_av_R_equivalents 0.0203
_diffrn_reflns_av_sigmaI/netI 0.0311
_diffrn_reflns_limit_h_max 10
_diffrn_reflns_limit_h_min -9
_diffrn_reflns_limit_k_max 12
_diffrn_reflns_limit_k_min 0
_diffrn_reflns_limit_l_max 17
_diffrn_reflns_limit_l_min 2
_diffrn_reflns_number 948
_diffrn_reflns_theta_full 38.07
_diffrn_reflns_theta_max 38.07
_diffrn_reflns_theta_min 4.90
_diffrn_standards_decay_% 0
_diffrn_standards_interval_count 0
_diffrn_standards_interval_time 0
_diffrn_standards_number 0
_exptl_absorpt_coefficient_mu 1.433
_exptl_absorpt_correction_T_max 0.6637
_exptl_absorpt_correction_T_min 0.5748
_exptl_absorpt_correction_type none
_exptl_absorpt_process_details X-Shape2
_exptl_crystal_colour back
_exptl_crystal_density_diffrn 2.312
_exptl_crystal_density_method 'not measured'
_exptl_crystal_description prism
_exptl_crystal_F_000 732
_exptl_crystal_size_max 0.20
_exptl_crystal_size_mid 0.20
_exptl_crystal_size_min 0.18
_refine_diff_density_max 0.422
_refine_diff_density_min -0.345
_refine_diff_density_rms 0.082
_refine_ls_extinction_method none
_refine_ls_goodness_of_fit_ref 1.003
_refine_ls_hydrogen_treatment mixed
_refine_ls_matrix_type full
_refine_ls_number_parameters 16
_refine_ls_number_reflns 547
_refine_ls_number_restraints 0
_refine_ls_restrained_S_all 1.003
_refine_ls_R_factor_all 0.0520
_refine_ls_R_factor_gt 0.0306
_refine_ls_shift/su_max 0.000
_refine_ls_shift/su_mean 0.000
_refine_ls_structure_factor_coef Fsqd
_refine_ls_weighting_details 'calc w=1/[\s^2^(Fo^2^)+(0.0128P)^2^+0.0000P] where P=(Fo^2^+2Fc^2^)/3'
_refine_ls_weighting_scheme calc
_refine_ls_wR_factor_gt 0.0333
_refine_ls_wR_factor_ref 0.0358
_reflns_number_gt 429
_reflns_number_total 547
_reflns_threshold_expression >2sigma(I)
_cod_data_source_file cg3013443_si_002.cif
_cod_data_source_block shelxs
_cod_depositor_comments
;
The following automatic conversions were performed:

'_symmetry_cell_setting' value 'Cubic' changed to 'cubic' according
to /home/saulius/struct/CIF-dictionaries/cif_core.dic dictionary
named 'cif_core.dic' version 2.4.2 from 2011-04-26.

Automatic conversion script
Id: cif_fix_values 1891 2012-01-12 08:04:46Z andrius 
;
_cod_original_sg_symbol_H-M Pm-3n
_cod_database_code 4507224

loop_
_symmetry_equiv_pos_as_xyz
'x, y, z'
'-x, -y, z'
'-x, y, -z'
'x, -y, -z'
'z, x, y'
'z, -x, -y'
'-z, -x, y'
'-z, x, -y'
'y, z, x'
'-y, z, -x'
'y, -z, -x'
'-y, -z, x'
'y+1/2, x+1/2, -z+1/2'
'-y+1/2, -x+1/2, -z+1/2'
'y+1/2, -x+1/2, z+1/2'
'-y+1/2, x+1/2, z+1/2'
'x+1/2, z+1/2, -y+1/2'
'-x+1/2, z+1/2, y+1/2'
'-x+1/2, -z+1/2, -y+1/2'
'x+1/2, -z+1/2, y+1/2'
'z+1/2, y+1/2, -x+1/2'
'z+1/2, -y+1/2, x+1/2'
'-z+1/2, y+1/2, x+1/2'
'-z+1/2, -y+1/2, -x+1/2'
'-x, -y, -z'
'x, y, -z'
'x, -y, z'
'-x, y, z'
'-z, -x, -y'
'-z, x, y'
'z, x, -y'
'z, -x, y'
'-y, -z, -x'
'y, -z, x'
'-y, z, x'
'y, z, -x'
'-y-1/2, -x-1/2, z-1/2'
'y-1/2, x-1/2, z-1/2'
'-y-1/2, x-1/2, -z-1/2'
'y-1/2, -x-1/2, -z-1/2'
'-x-1/2, -z-1/2, y-1/2'
'x-1/2, -z-1/2, -y-1/2'
'x-1/2, z-1/2, y-1/2'
'-x-1/2, z-1/2, -y-1/2'
'-z-1/2, -y-1/2, x-1/2'
'-z-1/2, y-1/2, -x-1/2'
'z-1/2, -y-1/2, -x-1/2'
'z-1/2, y-1/2, x-1/2'

loop_
_atom_site_label
_atom_site_type_symbol
_atom_site_fract_x
_atom_site_fract_y
_atom_site_fract_z
_atom_site_U_iso_or_equiv
_atom_site_adp_type
_atom_site_occupancy
_atom_site_symmetry_multiplicity
_atom_site_calc_flag
_atom_site_refinement_flags
Si1 Si 0.11733(3) 0.30777(4) 0.0000 0.00681(7) Uani 1 2 d S
Si2 Si 0.18413(2) 0.18413(2) 0.18413(2) 0.00677(7) Uani 1 3 d S
Si3 Si 0.2500 0.5000 0.0000 0.00666(14) Uani 1 8 d S
Na1 Na 0.0000 0.0000 0.0000 0.0185(4) Uani 1 24 d S
Na2 Na 0.0000 0.5000 0.2500 0.0416(8) Uani 1 8 d SP

loop_
_atom_site_aniso_label
_atom_site_aniso_U_11
_atom_site_aniso_U_22
_atom_site_aniso_U_33
_atom_site_aniso_U_23
_atom_site_aniso_U_13
_atom_site_aniso_U_12
Si1 0.00653(14) 0.00661(15) 0.00729(15) 0.000 0.000 -0.00057(13)
Si2 0.00677(7) 0.00677(7) 0.00677(7) -0.00024(8) -0.00024(8) -0.00024(8)
Si3 0.0070(3) 0.00651(19) 0.00651(19) 0.000 0.000 0.000
Na1 0.0185(4) 0.0185(4) 0.0185(4) 0.000 0.000 0.000
Na2 0.0490(10) 0.0490(10) 0.0267(10) 0.000 0.000 0.000

loop_
_atom_type_symbol
_atom_type_description
_atom_type_scat_dispersion_real
_atom_type_scat_dispersion_imag
_atom_type_scat_source
Na Na 0.0362 0.0249 'International Tables Vol C Tables 4.2.6.8 and 6.1.1.4'
Si Si 0.0817 0.0704 'International Tables Vol C Tables 4.2.6.8 and 6.1.1.4'

loop_
_geom_angle_atom_site_label_1
_geom_angle_atom_site_label_2
_geom_angle_atom_site_label_3
_geom_angle
_geom_angle_site_symmetry_1
_geom_angle_site_symmetry_3
Si2 Si1 Si2 105.295(17) 26 .
Si2 Si1 Si3 105.992(14) 26 .
Si2 Si1 Si3 105.992(14) . .
Si2 Si1 Si1 106.761(10) 26 3
Si2 Si1 Si1 106.761(10) . 3
Si3 Si1 Si1 124.613(9) . 3
Si2 Si1 Na1 66.668(12) 26 .
Si2 Si1 Na1 66.668(12) . .
Si3 Si1 Na1 166.255(14) . .
Si1 Si1 Na1 69.132(6) 3 .
Si2 Si1 Na2 174.958(12) 26 .
Si2 Si1 Na2 79.333(5) . .
Si3 Si1 Na2 74.210(8) . .
Si1 Si1 Na2 69.592(6) 3 .
Na1 Si1 Na2 114.180(8) . .
Si2 Si1 Na2 79.333(5) 26 25_565
Si2 Si1 Na2 174.958(12) . 25_565
Si3 Si1 Na2 74.210(8) . 25_565
Si1 Si1 Na2 69.592(6) 3 25_565
Na1 Si1 Na2 114.180(8) . 25_565
Na2 Si1 Na2 95.974(9) . 25_565
Si2 Si2 Si1 108.497(12) 14 .
Si2 Si2 Si1 108.497(12) 14 9
Si1 Si2 Si1 110.427(12) . 9
Si2 Si2 Si1 108.497(12) 14 5
Si1 Si2 Si1 110.427(12) . 5
Si1 Si2 Si1 110.427(12) 9 5
Si2 Si2 Na1 180.00(3) 14 .
Si1 Si2 Na1 71.503(12) . .
Si1 Si2 Na1 71.503(12) 9 .
Si1 Si2 Na1 71.503(12) 5 .
Si1 Si3 Si1 108.824(8) 19 .
Si1 Si3 Si1 108.823(8) 19 27_565
Si1 Si3 Si1 110.775(17) . 27_565
Si1 Si3 Si1 110.775(17) 19 41_665
Si1 Si3 Si1 108.823(8) . 41_665
Si1 Si3 Si1 108.824(8) 27_565 41_665
Si2 Na1 Si2 180.000(13) . 25
Si2 Na1 Si2 70.5 . 28
Si2 Na1 Si2 109.5 25 28
Si2 Na1 Si2 109.5 . 4
Si2 Na1 Si2 70.5 25 4
Si2 Na1 Si2 180.000(7) 28 4
Si2 Na1 Si2 70.5 . 27
Si2 Na1 Si2 109.5 25 27
Si2 Na1 Si2 109.5 28 27
Si2 Na1 Si2 70.5 4 27
Si2 Na1 Si2 109.5 . 3
Si2 Na1 Si2 70.5 25 3
Si2 Na1 Si2 70.5 28 3
Si2 Na1 Si2 109.5 4 3
Si2 Na1 Si2 180.000(7) 27 3
Si2 Na1 Si2 70.5 . 26
Si2 Na1 Si2 109.5 25 26
Si2 Na1 Si2 109.5 28 26
Si2 Na1 Si2 70.5 4 26
Si2 Na1 Si2 109.5 27 26
Si2 Na1 Si2 70.5 3 26
Si2 Na1 Si2 109.5 . 2
Si2 Na1 Si2 70.5 25 2
Si2 Na1 Si2 70.5 28 2
Si2 Na1 Si2 109.5 4 2
Si2 Na1 Si2 70.5 27 2
Si2 Na1 Si2 109.5 3 2
Si2 Na1 Si2 180.000(13) 26 2
Si2 Na1 Si1 41.829(3) . .
Si2 Na1 Si1 138.171(3) 25 .
Si2 Na1 Si1 70.499(5) 28 .
Si2 Na1 Si1 109.501(5) 4 .
Si2 Na1 Si1 109.501(5) 27 .
Si2 Na1 Si1 70.499(5) 3 .
Si2 Na1 Si1 41.829(3) 26 .
Si2 Na1 Si1 138.171(3) 2 .
Si2 Na1 Si1 138.171(3) . 25
Si2 Na1 Si1 41.829(3) 25 25
Si2 Na1 Si1 109.501(5) 28 25
Si2 Na1 Si1 70.499(5) 4 25
Si2 Na1 Si1 70.499(5) 27 25
Si2 Na1 Si1 109.501(5) 3 25
Si2 Na1 Si1 138.171(3) 26 25
Si2 Na1 Si1 41.829(3) 2 25
Si1 Na1 Si1 180.000(5) . 25
Si2 Na1 Si1 41.829(3) . 9
Si2 Na1 Si1 138.171(3) 25 9
Si2 Na1 Si1 109.501(5) 28 9
Si2 Na1 Si1 70.499(5) 4 9
Si2 Na1 Si1 41.829(3) 27 9
Si2 Na1 Si1 138.171(3) 3 9
Si2 Na1 Si1 70.499(5) 26 9
Si2 Na1 Si1 109.501(5) 2 9
Si1 Na1 Si1 70.558(5) . 9
Si1 Na1 Si1 109.442(5) 25 9
Si2 Na1 Si1 138.171(3) . 33
Si2 Na1 Si1 41.829(3) 25 33
Si2 Na1 Si1 70.499(5) 28 33
Si2 Na1 Si1 109.501(5) 4 33
Si2 Na1 Si1 138.171(3) 27 33
Si2 Na1 Si1 41.829(3) 3 33
Si2 Na1 Si1 109.501(5) 26 33
Si2 Na1 Si1 70.499(5) 2 33
Si1 Na1 Si1 109.442(5) . 33
Si1 Na1 Si1 70.558(5) 25 33
Si1 Na1 Si1 180.000(12) 9 33
Si1 Na2 Si1 161.888(12) 39_666 3
Si1 Na2 Si1 40.815(12) 39_666 37_666
Si1 Na2 Si1 123.507(5) 3 37_666
Si1 Na2 Si1 123.507(5) 39_666 .
Si1 Na2 Si1 40.815(12) 3 .
Si1 Na2 Si1 98.837(9) 37_666 .
Si1 Na2 Si1 123.507(5) 39_666 25_565
Si1 Na2 Si1 69.681(11) 3 25_565
Si1 Na2 Si1 161.888(12) 37_666 25_565
Si1 Na2 Si1 84.026(9) . 25_565
Si1 Na2 Si1 69.681(11) 39_666 13_455
Si1 Na2 Si1 123.507(5) 3 13_455
Si1 Na2 Si1 84.026(9) 37_666 13_455
Si1 Na2 Si1 161.888(12) . 13_455
Si1 Na2 Si1 98.837(9) 25_565 13_455
Si1 Na2 Si1 98.837(9) 39_666 27_565
Si1 Na2 Si1 84.026(9) 3 27_565
Si1 Na2 Si1 123.507(5) 37_666 27_565
Si1 Na2 Si1 69.681(11) . 27_565
Si1 Na2 Si1 40.815(12) 25_565 27_565
Si1 Na2 Si1 123.507(5) 13_455 27_565
Si1 Na2 Si1 84.026(9) 39_666 15_455
Si1 Na2 Si1 98.837(9) 3 15_455
Si1 Na2 Si1 69.681(11) 37_666 15_455
Si1 Na2 Si1 123.507(5) . 15_455
Si1 Na2 Si1 123.507(5) 25_565 15_455
Si1 Na2 Si1 40.815(12) 13_455 15_455
Si1 Na2 Si1 161.888(12) 27_565 15_455

loop_
_geom_bond_atom_site_label_1
_geom_bond_atom_site_label_2
_geom_bond_distance
_geom_bond_site_symmetry_2
Si1 Si2 2.3617(3) 26
Si1 Si2 2.3617(3) .
Si1 Si3 2.3815(4) .
Si1 Si1 2.3926(7) 3
Si1 Na1 3.3584(4) .
Si1 Na2 3.4308(3) .
Si1 Na2 3.4308(3) 25_565
Si2 Si2 2.3266(8) 14
Si2 Si1 2.3617(3) 9
Si2 Si1 2.3617(3) 5
Si2 Na1 3.2517(5) .
Si3 Si1 2.3815(4) 19
Si3 Si1 2.3815(4) 27_565
Si3 Si1 2.3815(4) 41_665
Na1 Si2 3.2517(5) 25
Na1 Si2 3.2517(5) 28
Na1 Si2 3.2517(5) 4
Na1 Si2 3.2517(5) 27
Na1 Si2 3.2517(5) 3
Na1 Si2 3.2517(5) 26
Na1 Si2 3.2517(5) 2
Na1 Si1 3.3584(4) 25
Na1 Si1 3.3584(4) 9
Na1 Si1 3.3584(4) 33
Na2 Si1 3.4308(3) 39_666
Na2 Si1 3.4308(3) 3
Na2 Si1 3.4308(3) 37_666
Na2 Si1 3.4308(3) 25_565
Na2 Si1 3.4308(3) 13_455
Na2 Si1 3.4308(3) 27_565
Na2 Si1 3.4308(3) 15_455
